data_4030861
loop_
_publ_author_name
'Dumas, E.'
'Livage, C.'
'Riou, D.'
'Herve, G.'

_publ_section_title
;
 Hydrothermal versus non-hydrothermal for the synthesis of the
 molybdoarsenate anion [Mo4O8(HAs3O7)2]4-. Crystal structure of
 [H3N(CH2)3NH3]2[Mo4O8(HAs3O7)2].2H2O
;
_journal_name_full 'European Journal of Solid State and Inorganic Chemistry'
_journal_page_first 151
_journal_page_last 159
_journal_volume 34
_journal_year 1997
_chemical_formula_moiety 'As3 H Mo2 O11, C3 H12 N2, H2 O'
_chemical_formula_sum 'C3 H15 As3 Mo2 N2 O12'
_chemical_formula_weight 687.81
_space_group_IT_number 14
_symmetry_cell_setting monoclinic
_symmetry_Int_Tables_number 14
_symmetry_space_group_name_Hall '-P 2yn'
_symmetry_space_group_name_H-M 'P 1 21/n 1'
_cell_angle_alpha 90
_cell_angle_beta 103.11(1)
_cell_angle_gamma 90
_cell_formula_units_Z 4
_cell_length_a 12.412(1)
_cell_length_b 9.175(1)
_cell_length_c 13.819(2)
_cell_volume 1532.7(3)
_diffrn_ambient_temperature 293
_diffrn_radiation_probe x-ray
_diffrn_radiation_type MoK\a
_diffrn_radiation_wavelength 0.71073
_exptl_absorpt_coefficient_mu 8.125
_exptl_crystal_density_diffrn 2.978
_exptl_crystal_F_000 1304
_refine_ls_number_parameters 210
_refine_ls_number_reflns 2594
_refine_ls_R_factor_gt 0.036
_refine_ls_wR_factor_gt 0.081
_cod_data_source_file EJSSIC-1997-34-151-159.cif
_cod_data_source_block Mo4O8
_cod_original_sg_symbol_H-M 'P 21/n'
_cod_database_code 4030861

loop_
_symmetry_equiv_pos_site_id
_symmetry_equiv_pos_as_xyz
1 x,y,z
2 1/2-x,1/2+y,1/2-z
3 -x,-y,-z
4 1/2+x,1/2-y,1/2+z

loop_
_atom_site_label
_atom_site_type_symbol
_atom_site_thermal_displace_type
_atom_site_fract_x
_atom_site_fract_y
_atom_site_fract_z
_atom_site_occupancy
_atom_site_U_iso_or_equiv
Mo1 Mo Uiso 0.64230(10) 0.16000(10) 0.94230(10) 1.000 0.0140(10)
Mo2 Mo Uiso 0.57220(10) 0.08790(10) 0.10050(10) 1.000 0.0130(10)
As1 As Uiso 0.40110(10) 0.08590(10) 0.25870(10) 1.000 0.0180(10)
As2 As Uiso 0.59410(10) -0.14830(10) 0.28330(10) 1.000 0.0170(10)
As3 As Uiso 0.12500(10) 0.16350(10) 0.23350(10) 1.000 0.0170(10)
O1 O Uiso 0.4720(3) 0.1805(5) 0.1803(3) 1.000 0.0180(10)
O2 O Uiso 0.5981(3) -0.0294(4) -0.0114(3) 1.000 0.0140(10)
O3 O Uiso 0.7778(3) 0.1702(6) 0.9982(3) 1.000 0.0240(10)
O4 O Uiso 0.5148(4) -0.0154(5) 0.3328(3) 1.000 0.0240(10)
O5 O Uiso 0.3296(3) -0.0532(5) 0.1821(3) 1.000 0.0180(10)
O6 O Uiso 0.5341(3) -0.1172(5) 0.1553(3) 1.000 0.0160(10)
O7 O Uiso 0.5630(4) 0.2707(5) 1.0272(3) 1.000 0.0180(10)
O8 O Uiso -0.0217(4) 0.1929(5) 0.1932(3) 1.000 0.0220(10)
O9 O Uiso 0.1272(4) 0.1531(5) 0.3606(3) 1.000 0.0190(10)
O10 O Uiso 0.6932(4) 0.0930(5) 0.1862(3) 1.000 0.0230(10)
O11 O Uiso 0.1121(4) -0.0296(5) 0.2105(4) 1.000 0.0250(10)
N1 N Uiso -0.1216(5) -0.0781(7) 0.1648(5) 1.000 0.0300(10)
N2 N Uiso 0.3316(5) 0.3815(6) 0.0487(4) 1.000 0.0240(10)
C1 C Uiso 0.1617(6) 0.2342(8) -0.0161(5) 1.000 0.0240(10)
C2 C Uiso 0.8165(5) -0.2086(7) 0.1183(5) 1.000 0.0220(10)
C3 C Uiso 0.2083(6) 0.3743(8) 0.0312(5) 1.000 0.026(2)
OW O Uiso 0.6004(4) -0.4758(6) 0.1281(4) 1.000 0.0300(10)
H11 H Uiso 0.161(5) -0.0568(19) 0.184(7) 1.000 0.050(7)
H1A H Uiso -0.144(4) -0.0002(13) 0.127(2) 1.000 0.050(7)
H1B H Uiso -0.0496(6) -0.092(3) 0.170(4) 1.000 0.050(7)
H1C H Uiso -0.135(4) -0.064(4) 0.2249(18) 1.000 0.050(7)
H1D H Uiso 0.0824(6) 0.2336(8) -0.0216(5) 1.000 0.050(7)
H1E H Uiso 0.1930(6) 0.1540(8) 0.0269(5) 1.000 0.050(7)
H2A H Uiso 0.3561(6) 0.461(4) 0.084(4) 1.000 0.050(7)
H2B H Uiso 0.3510(5) 0.384(7) -0.0095(4) 1.000 0.050(7)
H2C H Uiso 0.3611(5) 0.303(3) 0.082(4) 1.000 0.050(7)
H2D H Uiso 0.7380(5) -0.1943(7) 0.1126(5) 1.000 0.050(7)
H2E H Uiso 0.8394(5) -0.2933(7) 0.1598(5) 1.000 0.050(7)
H3A H Uiso 0.1873(6) 0.3854(8) 0.0943(5) 1.000 0.050(7)
H3B H Uiso 0.1765(6) 0.4549(8) -0.0112(5) 1.000 0.050(7)
HW1 H Uiso 0.669(4) -0.505(9) 0.129(7) 1.000 0.050(7)
HW2 H Uiso 0.597(7) -0.397(7) 0.165(6) 1.000 0.050(7)

loop_
_atom_type_symbol
_atom_type_description
_atom_type_scat_dispersion_real
_atom_type_scat_dispersion_imag
_atom_type_scat_source
C C 0.0033 0.0016 ' International Tables Vol C Tables 4.2.6.8 and 6.1.1.4'
H H 0.0000 0.0000 ' International Tables Vol C Tables 4.2.6.8 and 6.1.1.4'
As As 0.0499 2.0058 ' International Tables Vol C Tables 4.2.6.8 and 6.1.1.4'
Mo Mo -1.6832 0.6857 ' International Tables Vol C Tables 4.2.6.8 and 6.1.1.4'
N N 0.0061 0.0033 ' International Tables Vol C Tables 4.2.6.8 and 6.1.1.4'
O O 0.0106 0.0060 ' International Tables Vol C Tables 4.2.6.8 and 6.1.1.4'

loop_
_geom_angle_atom_site_label_1
_geom_angle_atom_site_label_2
_geom_angle_atom_site_label_3
_geom_angle
_geom_angle_site_symmetry_1
_geom_angle_site_symmetry_3
_geom_angle_publ_flag
O3 Mo1 O7 106.2(2) . . yes
Mo2 Mo1 O3 96.75(15) 1_556 . yes
O2 Mo1 O3 102.8(2) 1_556 . yes
O3 Mo1 O5 93.91(19) . 3_656 yes
O3 Mo1 O6 169.4(2) . 3_656 yes
O3 Mo1 O9 99.4(2) . 4_555 yes
Mo2 Mo1 O7 47.80(13) 1_556 . yes
O2 Mo1 O7 92.73(18) 1_556 . yes
O5 Mo1 O7 159.18(19) 3_656 . yes
O6 Mo1 O7 84.32(18) 3_656 . yes
O7 Mo1 O9 84.31(19) . 4_555 yes
Mo2 Mo1 O2 48.40(12) 1_556 1_556 yes
Mo2 Mo1 O5 136.32(13) 1_556 3_656 yes
Mo2 Mo1 O6 89.66(11) 1_556 3_656 yes
Mo2 Mo1 O9 132.05(14) 1_556 4_555 yes
O2 Mo1 O5 87.94(17) 1_556 3_656 yes
O2 Mo1 O6 75.24(16) 1_556 3_656 yes
O2 Mo1 O9 157.46(19) 1_556 4_555 yes
O5 Mo1 O6 75.72(15) 3_656 3_656 yes
O5 Mo1 O9 87.14(18) 3_656 4_555 yes
O6 Mo1 O9 82.23(18) 3_656 4_555 yes
O1 Mo2 O2 152.38(18) . . yes
O1 Mo2 O6 87.92(17) . . yes
O1 Mo2 O10 99.5(2) . . yes
Mo1 Mo2 O1 135.28(13) 1_554 . yes
O1 Mo2 O7 87.20(19) . 1_554 yes
O1 Mo2 O2 77.41(16) . 3_655 yes
O2 Mo2 O6 83.39(16) . . yes
O2 Mo2 O10 106.8(2) . . yes
Mo1 Mo2 O2 48.49(12) 1_554 . yes
O2 Mo2 O7 93.61(18) . 1_554 yes
O2 Mo2 O2 75.00(16) . 3_655 yes
O6 Mo2 O10 90.52(19) . . yes
Mo1 Mo2 O6 131.78(12) 1_554 . yes
O6 Mo2 O7 163.17(19) . 1_554 yes
O2 Mo2 O6 74.14(15) 3_655 . yes
Mo1 Mo2 O10 99.65(17) 1_554 . yes
O7 Mo2 O10 106.2(2) 1_554 . yes
O2 Mo2 O10 164.37(19) 3_655 . yes
Mo1 Mo2 O7 48.64(14) 1_554 1_554 yes
Mo1 Mo2 O2 92.99(11) 1_554 3_655 yes
O2 Mo2 O7 89.08(18) 3_655 1_554 yes
O1 As1 O4 99.6(2) . . yes
O1 As1 O5 103.9(2) . . yes
O4 As1 O5 101.0(2) . . yes
O4 As2 O6 97.3(2) . . yes
O4 As2 O8 98.2(2) . 2_545 yes
O6 As2 O8 101.4(2) . 2_545 yes
O8 As3 O9 95.9(2) . . yes
O8 As3 O11 92.9(2) . . yes
O9 As3 O11 96.0(2) . . yes
Mo2 O1 As1 125.4(3) . . yes
Mo1 O2 Mo2 83.12(15) 1_554 . yes
Mo2 O2 Mo2 105.01(17) . 3_655 yes
Mo1 O2 Mo2 109.13(18) 1_554 3_655 yes
As1 O4 As2 124.0(2) . . yes
Mo1 O5 As1 133.0(2) 3_656 . yes
Mo2 O6 As2 114.8(2) . . yes
Mo1 O6 Mo2 101.49(17) 3_656 . yes
Mo1 O6 As2 132.4(2) 3_656 . yes
Mo1 O7 Mo2 83.56(19) . 1_556 yes
As2 O8 As3 125.7(3) 2_555 . yes
Mo1 O9 As3 119.2(2) 4_454 . yes
As3 O11 H11 110(2) . . no
HW1 OW HW2 114(8) . . no
C2 N1 H1C 109(3) 1_455 . no
C2 N1 H1A 109(2) 1_455 . no
H1A N1 H1B 110(4) . . no
H1A N1 H1C 109(3) . . no
H1B N1 H1C 110(5) . . no
C2 N1 H1B 109(2) 1_455 . no
C3 N2 H2A 109.5(12) . . no
C3 N2 H2C 109.6(12) . . no
H2A N2 H2B 110(5) . . no
C3 N2 H2B 109.4(7) . . no
H2B N2 H2C 109(4) . . no
H2A N2 H2C 109(4) . . no
C2 C1 C3 114.0(6) 3_655 . no
N1 C2 C1 110.1(6) 1_655 3_655 yes
N2 C3 C1 112.8(6) . . yes
C3 C1 H1E 108.8(7) . . no
H1D C1 H1E 107.6(9) . . no
C2 C1 H1D 108.6(7) 3_655 . no
C2 C1 H1E 108.8(8) 3_655 . no
C3 C1 H1D 108.9(8) . . no
N1 C2 H2D 109.7(7) 1_655 . no
C1 C2 H2D 109.5(7) 3_655 . no
H2D C2 H2E 108.1(8) . . no
C1 C2 H2E 109.7(7) 3_655 . no
N1 C2 H2E 109.7(7) 1_655 . no
N2 C3 H3A 108.9(7) . . no
N2 C3 H3B 109.0(8) . . no
C1 C3 H3B 109.1(8) . . no
H3A C3 H3B 107.9(9) . . no
C1 C3 H3A 109.1(8) . . no

loop_
_geom_bond_atom_site_label_1
_geom_bond_atom_site_label_2
_geom_bond_distance
_geom_bond_site_symmetry_2
_geom_bond_publ_flag
Mo1 O3 1.687(4) . yes
Mo1 O7 1.975(5) . yes
Mo1 Mo2 2.6147(19) 1_556 yes
Mo1 O2 1.972(4) 1_556 yes
Mo1 O5 2.076(4) 3_656 yes
Mo1 O6 2.330(4) 3_656 yes
Mo1 O9 2.038(5) 4_555 yes
Mo2 O1 2.027(4) . yes
Mo2 O2 1.969(4) . yes
Mo2 O6 2.122(5) . yes
Mo2 O10 1.689(5) . yes
Mo2 O7 1.949(5) 1_554 yes
Mo2 O2 2.256(4) 3_655 yes
As1 O1 1.770(4) . yes
As1 O4 1.802(5) . yes
As1 O5 1.764(4) . yes
As2 O4 1.797(5) . yes
As2 O6 1.780(4) . yes
As2 O8 1.780(5) 2_545 yes
As3 O8 1.800(5) . yes
As3 O9 1.753(4) . yes
As3 O11 1.801(5) . yes
O11 H11 0.82(7) . no
OW HW1 0.89(6) . no
OW HW2 0.89(7) . no
N1 C2 1.488(9) 1_455 yes
N2 C3 1.496(10) . yes
N1 H1A 0.89(2) . no
N1 H1B 0.889(17) . no
N1 H1C 0.89(3) . no
N2 H2A 0.89(4) . no
N2 H2B 0.891(9) . no
N2 H2C 0.89(4) . no
C1 C2 1.515(10) 3_655 no
C1 C3 1.498(10) . no
C1 H1E 0.970(10) . no
C1 H1D 0.970(11) . no
C2 H2D 0.969(9) . no
C2 H2E 0.969(9) . no
C3 H3B 0.970(10) . no
C3 H3A 0.970(10) . no

loop_
_geom_hbond_atom_site_label_D
_geom_hbond_atom_site_label_H
_geom_hbond_atom_site_label_A
_geom_hbond_distance_DH
_geom_hbond_distance_HA
_geom_hbond_distance_DA
_geom_hbond_angle_DHA
_geom_hbond_site_symmetry_A
_geom_hbond_publ_flag
N1 H1A O3 0.89(2) 2.40(2) 3.278(8) 167(3) 1_454 yes
N1 H1A O8 0.89(2) 2.38(3) 2.766(8) 107(3) . yes
N1 H1B O11 0.889(17) 2.04(2) 2.860(8) 153(3) . yes
OW HW2 O8 0.89(7) 2.50(8) 3.247(7) 142(7) 2_545 yes
N2 H2A O9 0.89(4) 1.91(4) 2.784(7) 165(3) 2_555 yes
N2 H2C O1 0.89(4) 2.04(4) 2.882(7) 158(3) . yes
O11 H11 O5 0.82(7) 2.10(7) 2.823(6) 148(7) . yes
C2 H2E O10 0.969(9) 2.484(8) 3.282(8) 139.5(6) 2_645 yes

loop_
_geom_torsion_atom_site_label_1
_geom_torsion_atom_site_label_2
_geom_torsion_atom_site_label_3
_geom_torsion_atom_site_label_4
_geom_torsion
_geom_torsion_site_symmetry_1
_geom_torsion_site_symmetry_3
_geom_torsion_site_symmetry_4
_geom_torsion_publ_flag
O3 Mo1 O7 Mo2 -84.4(2) . . 1_556 no
O2 Mo1 O7 Mo2 19.85(18) 1_556 . 1_556 no
O5 Mo1 O7 Mo2 111.2(5) 3_656 . 1_556 no
O6 Mo1 O7 Mo2 94.72(17) 3_656 . 1_556 no
O9 Mo1 O7 Mo2 177.5(2) 4_555 . 1_556 no
O3 Mo1 Mo2 O7 105.8(3) . 1_556 . no
O3 Mo1 Mo2 O1 116.8(3) . 1_556 1_556 no
O3 Mo1 Mo2 O2 -101.2(2) . 1_556 1_556 no
O3 Mo1 Mo2 O6 -96.8(2) . 1_556 1_556 no
O3 Mo1 Mo2 O10 2.7(2) . 1_556 1_556 no
O3 Mo1 Mo2 O2 -168.1(2) . 1_556 3_656 no
O7 Mo1 Mo2 O1 11.1(3) . 1_556 1_556 no
O7 Mo1 Mo2 O2 153.0(2) . 1_556 1_556 no
O7 Mo1 Mo2 O6 157.5(3) . 1_556 1_556 no
O7 Mo1 Mo2 O10 -103.1(2) . 1_556 1_556 no
O7 Mo1 Mo2 O2 86.1(2) . 1_556 3_656 no
O2 Mo1 Mo2 O7 -153.0(2) 1_556 1_556 . no
O5 Mo1 Mo2 O7 -151.3(3) 3_656 1_556 . no
O6 Mo1 Mo2 O7 -82.6(2) 3_656 1_556 . no
O9 Mo1 Mo2 O7 -3.4(3) 4_555 1_556 . no
O3 Mo1 O2 Mo2 87.64(19) . 1_556 1_556 no
O3 Mo1 O2 Mo2 -168.8(2) . 1_556 3_656 no
O7 Mo1 O2 Mo2 -19.66(18) . 1_556 1_556 no
O7 Mo1 O2 Mo2 83.9(2) . 1_556 3_656 no
O3 Mo1 O5 As1 143.0(3) . 3_656 3_656 no
O7 Mo1 O5 As1 -52.0(7) . 3_656 3_656 no
O7 Mo1 O6 Mo2 -94.84(19) . 3_656 3_656 no
O7 Mo1 O6 As2 125.1(3) . 3_656 3_656 no
O3 Mo1 O9 As3 101.3(3) . 4_555 4_555 no
O7 Mo1 O9 As3 -153.1(3) . 4_555 4_555 no
O2 Mo2 O1 As1 73.4(5) . . . no
O6 Mo2 O1 As1 1.9(3) . . . no
O10 Mo2 O1 As1 -88.3(3) . . . no
Mo1 Mo2 O1 As1 157.53(16) 1_554 . . no
O7 Mo2 O1 As1 165.8(3) 1_554 . . no
O2 Mo2 O1 As1 76.1(3) 3_655 . . no
O1 Mo2 O2 Mo1 110.8(4) . . 1_554 no
O1 Mo2 O2 Mo2 2.8(5) . . 3_655 no
O6 Mo2 O2 Mo1 -176.68(16) . . 1_554 no
O6 Mo2 O2 Mo2 75.30(17) . . 3_655 no
O10 Mo2 O2 Mo1 -88.1(2) . . 1_554 no
O10 Mo2 O2 Mo2 163.9(2) . . 3_655 no
Mo1 Mo2 O2 Mo2 -108.02(19) 1_554 . 3_655 no
O7 Mo2 O2 Mo1 19.95(19) 1_554 . 1_554 no
O7 Mo2 O2 Mo2 -88.1(2) 1_554 . 3_655 no
O2 Mo2 O2 Mo1 108.02(16) 3_655 . 1_554 no
O2 Mo2 O2 Mo2 0.00(15) 3_655 . 3_655 no
O1 Mo2 O6 As2 -71.5(2) . . . no
O1 Mo2 O6 Mo1 77.06(17) . . 3_656 no
O2 Mo2 O6 As2 134.8(2) . . . no
O2 Mo2 O6 Mo1 -76.67(17) . . 3_656 no
O10 Mo2 O6 As2 28.0(3) . . . no
O10 Mo2 O6 Mo1 176.5(2) . . 3_656 no
Mo1 Mo2 O6 As2 131.46(17) 1_554 . . no
Mo1 Mo2 O6 Mo1 -80.01(19) 1_554 . 3_656 no
O2 Mo2 O6 As2 -149.0(2) 3_655 . . no
O2 Mo2 O6 Mo1 -0.44(15) 3_655 . 3_656 no
O1 Mo2 O7 Mo1 -172.24(18) . 1_554 1_554 no
O2 Mo2 O7 Mo1 -19.90(18) . 1_554 1_554 no
O10 Mo2 O7 Mo1 88.7(2) . 1_554 1_554 no
O1 Mo2 O2 Mo2 -178.7(2) . 3_655 3_655 no
O1 Mo2 O2 Mo1 -90.9(2) . 3_655 3_656 no
O2 Mo2 O2 Mo2 0.00(17) . 3_655 3_655 no
O2 Mo2 O2 Mo1 87.8(2) . 3_655 3_656 no
O6 Mo2 O2 Mo2 -87.26(19) . 3_655 3_655 no
O6 Mo2 O2 Mo1 0.54(18) . 3_655 3_656 no
O4 As1 O1 Mo2 51.4(3) . . . no
O5 As1 O1 Mo2 -52.5(3) . . . no
O1 As1 O4 As2 -61.9(3) . . . no
O5 As1 O4 As2 44.4(3) . . . no
O1 As1 O5 Mo1 25.7(4) . . 3_656 no
O4 As1 O5 Mo1 -77.1(3) . . 3_656 no
O6 As2 O4 As1 6.9(3) . . . no
O8 As2 O4 As1 -95.8(3) 2_545 . . no
O4 As2 O6 Mo2 68.2(2) . . . no
O4 As2 O6 Mo1 -67.9(3) . . 3_656 no
O8 As2 O6 Mo2 168.2(2) 2_545 . . no
O8 As2 O6 Mo1 32.1(4) 2_545 . 3_656 no
O4 As2 O8 As3 54.5(3) . 2_545 2_545 no
O6 As2 O8 As3 -44.8(3) . 2_545 2_545 no
O9 As3 O8 As2 67.9(3) . . 2_555 no
O11 As3 O8 As2 164.2(3) . . 2_555 no
O8 As3 O9 Mo1 -87.0(3) . . 4_454 no
O11 As3 O9 Mo1 179.5(3) . . 4_454 no
C2 C1 C3 N2 -62.2(8) 3_655 . . no
